data_4084930
loop_
_publ_author_name
'Gunay, Ahmet'
'Brennessel, William W.'
'Jones, William D.'

_publ_section_title
;
 Investigation of C--C Bond Activation of sp--sp2C--C Bonds of Acetylene
 Derivatives via Photolysis of Pt Complexes
;
_journal_issue 11
_journal_name_full Organometallics
_journal_page_first 2233
_journal_paper_doi 10.1021/om500999u
_journal_volume 34
_journal_year 2015
_chemical_formula_moiety 'C30 H42 P2 Pt, 0.5(C6 H6)'
_chemical_formula_sum 'C33 H45 P2 Pt'
_chemical_formula_weight 698.72
_chemical_name_common jonag20
_chemical_name_systematic
;
 Pt(dippe)(Ph)(CC-CCPh)
;
_space_group_IT_number 14
_symmetry_cell_setting monoclinic
_symmetry_space_group_name_Hall '-P 2yn'
_symmetry_space_group_name_H-M 'P 1 21/n 1'
_atom_sites_solution_hydrogens geom
_atom_sites_solution_primary direct
_atom_sites_solution_secondary difmap
_audit_creation_method SHELXL-97
_cell_angle_alpha 90.00
_cell_angle_beta 103.727(2)
_cell_angle_gamma 90.00
_cell_formula_units_Z 4
_cell_length_a 10.7419(17)
_cell_length_b 19.013(3)
_cell_length_c 15.925(2)
_cell_measurement_reflns_used 3950
_cell_measurement_temperature 100.0(1)
_cell_measurement_theta_max 30.36
_cell_measurement_theta_min 2.51
_cell_volume 3159.6(8)
_computing_cell_refinement 'SAINT (Bruker, 2006)'
_computing_data_collection 'APEX2 (Bruker, 2006)'
_computing_data_reduction 'SAINT (Bruker, 2006)'
_computing_molecular_graphics 'SHELXTL (Bruker, 2000)'
_computing_publication_material 'SHELXTL (Bruker, 2000)'
_computing_structure_refinement 'SHELXL-97 (Sheldrick, 1997)'
_computing_structure_solution 'SIR97 (Altomare et al., 1999)'
_diffrn_ambient_temperature 100.0(1)
_diffrn_measured_fraction_theta_full 1.000
_diffrn_measured_fraction_theta_max 1.000
_diffrn_measurement_device_type 'Bruker SMART APEX II CCD Platform'
_diffrn_measurement_method 'area detector, \w scans per \f'
_diffrn_radiation_monochromator graphite
_diffrn_radiation_source 'fine-focus sealed tube'
_diffrn_radiation_type MoK\a
_diffrn_radiation_wavelength 0.71073
_diffrn_reflns_av_R_equivalents 0.0518
_diffrn_reflns_av_sigmaI/netI 0.0447
_diffrn_reflns_limit_h_max 15
_diffrn_reflns_limit_h_min -15
_diffrn_reflns_limit_k_max 27
_diffrn_reflns_limit_k_min -27
_diffrn_reflns_limit_l_max 22
_diffrn_reflns_limit_l_min -22
_diffrn_reflns_number 50168
_diffrn_reflns_theta_full 30.51
_diffrn_reflns_theta_max 30.51
_diffrn_reflns_theta_min 1.70
_exptl_absorpt_coefficient_mu 4.561
_exptl_absorpt_correction_T_max 0.8386
_exptl_absorpt_correction_T_min 0.3834
_exptl_absorpt_correction_type multi-scan
_exptl_absorpt_process_details 'SADABS (Blessing, 1995)'
_exptl_crystal_colour colorless
_exptl_crystal_density_diffrn 1.469
_exptl_crystal_density_method 'not measured'
_exptl_crystal_description block
_exptl_crystal_F_000 1404
_exptl_crystal_size_max 0.26
_exptl_crystal_size_mid 0.08
_exptl_crystal_size_min 0.04
_refine_diff_density_max 4.666
_refine_diff_density_min -1.450
_refine_diff_density_rms 0.180
_refine_ls_extinction_method none
_refine_ls_goodness_of_fit_ref 1.095
_refine_ls_hydrogen_treatment constr
_refine_ls_matrix_type full
_refine_ls_number_parameters 360
_refine_ls_number_reflns 9652
_refine_ls_number_restraints 0
_refine_ls_restrained_S_all 1.095
_refine_ls_R_factor_all 0.1026
_refine_ls_R_factor_gt 0.0574
_refine_ls_shift/su_max 0.001
_refine_ls_shift/su_mean 0.000
_refine_ls_structure_factor_coef Fsqd
_refine_ls_weighting_details 'calc w=1/[\s^2^(Fo^2^)+(0.0576P)^2^+21.8762P] where P=(Fo^2^+2Fc^2^)/3'
_refine_ls_weighting_scheme calc
_refine_ls_wR_factor_gt 0.1331
_refine_ls_wR_factor_ref 0.1587
_reflns_number_gt 6299
_reflns_number_total 9652
_reflns_threshold_expression >2sigma(I)
_cod_data_source_file om500999u_si_002.cif
_cod_data_source_block 10
_cod_depositor_comments 'Adding full bibliography for 4084927--4084930.cif.'
_cod_original_cell_volume 3159.5(8)
_cod_database_code 4084930

loop_
_symmetry_equiv_pos_as_xyz
'x, y, z'
'-x+1/2, y+1/2, -z+1/2'
'-x, -y, -z'
'x-1/2, -y-1/2, z-1/2'

loop_
_atom_site_label
_atom_site_type_symbol
_atom_site_fract_x
_atom_site_fract_y
_atom_site_fract_z
_atom_site_U_iso_or_equiv
_atom_site_adp_type
_atom_site_occupancy
_atom_site_symmetry_multiplicity
_atom_site_calc_flag
_atom_site_refinement_flags
_atom_site_disorder_assembly
_atom_site_disorder_group
Pt1 Pt 0.82457(3) 0.231739(14) 0.745871(16) 0.03875(10) Uani 1 1 d . . .
P1 P 0.8133(2) 0.16748(10) 0.62330(11) 0.0408(4) Uani 1 1 d . . .
P2 P 0.6499(2) 0.29218(14) 0.66789(14) 0.0550(6) Uani 1 1 d . . .
C1 C 0.8304(8) 0.2926(4) 0.8496(5) 0.0425(17) Uani 1 1 d . . .
C2 C 0.8313(7) 0.3334(4) 0.9082(4) 0.0386(16) Uani 1 1 d . . .
C3 C 0.8289(7) 0.3819(4) 0.9723(4) 0.0352(15) Uani 1 1 d . . .
C4 C 0.8299(7) 0.4241(4) 1.0290(4) 0.0352(15) Uani 1 1 d . . .
C5 C 0.8303(7) 0.4743(4) 1.0964(4) 0.0332(14) Uani 1 1 d . . .
C6 C 0.9006(7) 0.5366(4) 1.1000(4) 0.0361(15) Uani 1 1 d . . .
H6A H 0.9485 0.5455 1.0581 0.043 Uiso 1 1 calc R . .
C7 C 0.9006(7) 0.5853(4) 1.1646(5) 0.0396(16) Uani 1 1 d . . .
H7A H 0.9486 0.6275 1.1668 0.048 Uiso 1 1 calc R . .
C8 C 0.8315(8) 0.5732(5) 1.2259(5) 0.0452(18) Uani 1 1 d . . .
H8A H 0.8305 0.6073 1.2694 0.054 Uiso 1 1 calc R . .
C9 C 0.7636(8) 0.5111(4) 1.2238(5) 0.0452(18) Uani 1 1 d . . .
H9A H 0.7166 0.5025 1.2663 0.054 Uiso 1 1 calc R . .
C10 C 0.7637(8) 0.4618(4) 1.1603(5) 0.0418(17) Uani 1 1 d . . .
H10A H 0.7181 0.4189 1.1601 0.050 Uiso 1 1 calc R . .
C11 C 0.9945(11) 0.1833(4) 0.8094(5) 0.057(3) Uani 1 1 d . . .
C12 C 0.9993(12) 0.1243(5) 0.8604(6) 0.078(4) Uani 1 1 d . . .
H12A H 0.9223 0.1051 0.8703 0.094 Uiso 1 1 calc R . .
C13 C 1.1226(13) 0.0910(5) 0.8996(7) 0.078(4) Uani 1 1 d . . .
H13A H 1.1255 0.0491 0.9325 0.094 Uiso 1 1 calc R . .
C14 C 1.2315(14) 0.1205(6) 0.8886(8) 0.080(3) Uani 1 1 d . . .
H14A H 1.3118 0.0994 0.9140 0.096 Uiso 1 1 calc R . .
C15 C 1.2272(12) 0.1786(7) 0.8425(7) 0.080(3) Uani 1 1 d . . .
H15A H 1.3039 0.2009 0.8367 0.095 Uiso 1 1 calc R . .
C16 C 1.1092(10) 0.2062(6) 0.8030(5) 0.064(3) Uani 1 1 d . . .
H16A H 1.1097 0.2461 0.7671 0.077 Uiso 1 1 calc R . .
C17 C 0.9481(9) 0.1793(5) 0.5740(5) 0.054(2) Uani 1 1 d . . .
H17A H 1.0249 0.1598 0.6159 0.065 Uiso 1 1 calc R . .
C18 C 0.9374(11) 0.1385(6) 0.4878(6) 0.068(3) Uani 1 1 d . . .
H18A H 1.0172 0.1440 0.4688 0.102 Uiso 1 1 calc R . .
H18B H 0.8658 0.1574 0.4436 0.102 Uiso 1 1 calc R . .
H18C H 0.9226 0.0886 0.4969 0.102 Uiso 1 1 calc R . .
C19 C 0.9756(12) 0.2557(6) 0.5630(7) 0.068(3) Uani 1 1 d . . .
H19A H 1.0540 0.2603 0.5421 0.102 Uiso 1 1 calc R . .
H19B H 0.9870 0.2799 0.6187 0.102 Uiso 1 1 calc R . .
H19C H 0.9038 0.2770 0.5210 0.102 Uiso 1 1 calc R . .
C20 C 0.7916(9) 0.0707(4) 0.6271(5) 0.048(2) Uani 1 1 d . . .
H20A H 0.7545 0.0547 0.5665 0.058 Uiso 1 1 calc R . .
C21 C 0.6930(9) 0.0533(5) 0.6798(6) 0.056(2) Uani 1 1 d . . .
H21A H 0.6779 0.0024 0.6786 0.084 Uiso 1 1 calc R . .
H21B H 0.6124 0.0777 0.6548 0.084 Uiso 1 1 calc R . .
H21C H 0.7259 0.0686 0.7398 0.084 Uiso 1 1 calc R . .
C22 C 0.9140(9) 0.0299(4) 0.6600(5) 0.053(2) Uani 1 1 d . . .
H22A H 0.8953 -0.0206 0.6569 0.080 Uiso 1 1 calc R . .
H22B H 0.9520 0.0432 0.7201 0.080 Uiso 1 1 calc R . .
H22C H 0.9744 0.0408 0.6243 0.080 Uiso 1 1 calc R . .
C23 C 0.6791(11) 0.3906(5) 0.6713(6) 0.064(3) Uani 1 1 d . . .
H23A H 0.6899 0.4054 0.7329 0.077 Uiso 1 1 calc R . .
C24 C 0.8025(13) 0.4065(6) 0.6477(7) 0.079(3) Uani 1 1 d . . .
H24A H 0.8257 0.4557 0.6611 0.118 Uiso 1 1 calc R . .
H24B H 0.7928 0.3983 0.5857 0.118 Uiso 1 1 calc R . .
H24C H 0.8700 0.3758 0.6806 0.118 Uiso 1 1 calc R . .
C25 C 0.5654(14) 0.4311(7) 0.6191(9) 0.100(5) Uani 1 1 d . . .
H25A H 0.5843 0.4815 0.6234 0.150 Uiso 1 1 calc R . .
H25B H 0.4898 0.4214 0.6417 0.150 Uiso 1 1 calc R . .
H25C H 0.5486 0.4164 0.5584 0.150 Uiso 1 1 calc R . .
C26 C 0.4951(10) 0.2826(7) 0.6909(7) 0.074(3) Uani 1 1 d . . .
H26A H 0.4339 0.3104 0.6459 0.088 Uiso 1 1 calc R . .
C27 C 0.4880(12) 0.3142(7) 0.7805(8) 0.085(4) Uani 1 1 d . . .
H27A H 0.3982 0.3173 0.7838 0.128 Uiso 1 1 calc R . .
H27B H 0.5262 0.3613 0.7867 0.128 Uiso 1 1 calc R . .
H27C H 0.5351 0.2837 0.8269 0.128 Uiso 1 1 calc R . .
C28 C 0.4473(14) 0.2102(8) 0.6839(9) 0.095(4) Uani 1 1 d . . .
H28A H 0.3616 0.2091 0.6953 0.142 Uiso 1 1 calc R . .
H28B H 0.5054 0.1806 0.7262 0.142 Uiso 1 1 calc R . .
H28C H 0.4429 0.1924 0.6255 0.142 Uiso 1 1 calc R . .
C31 C 0.6683(8) 0.1932(4) 0.5419(5) 0.048(2) Uani 1 1 d . . .
H31A H 0.6852 0.1888 0.4837 0.058 Uiso 1 1 calc R . .
H31B H 0.5981 0.1604 0.5450 0.058 Uiso 1 1 calc R . .
C32 C 0.6253(9) 0.2671(5) 0.5535(5) 0.053(2) Uani 1 1 d . . .
H32A H 0.5332 0.2716 0.5249 0.064 Uiso 1 1 calc R . .
H32B H 0.6732 0.3001 0.5247 0.064 Uiso 1 1 calc R . .
C33 C 0.6552(19) 0.1270(12) 0.8969(12) 0.061(5) Uani 0.50 1 d P A -1
H33A H 0.6714 0.1546 0.8509 0.074 Uiso 0.50 1 calc PR A -1
C34 C 0.5624(19) 0.0778(12) 0.8807(13) 0.062(5) Uani 0.50 1 d P A -1
H34A H 0.5153 0.0695 0.8231 0.075 Uiso 0.50 1 calc PR A -1
C35 C 0.536(3) 0.0390(12) 0.9483(15) 0.078(6) Uani 0.50 1 d P A -1
H35A H 0.4700 0.0044 0.9376 0.093 Uiso 0.50 1 calc PR A -1
C36 C 0.607(3) 0.0520(13) 1.0322(13) 0.078(7) Uani 0.50 1 d P A -1
H36A H 0.5901 0.0264 1.0795 0.093 Uiso 0.50 1 calc PR A -1
C37 C 0.702(2) 0.1017(15) 1.0459(13) 0.077(7) Uani 0.50 1 d P A -1
H37A H 0.7500 0.1109 1.1030 0.092 Uiso 0.50 1 calc PR A -1
C38 C 0.726(2) 0.1375(13) 0.9795(12) 0.068(6) Uani 0.50 1 d P A -1
H38B H 0.7944 0.1707 0.9897 0.082 Uiso 0.50 1 calc PR A -1

loop_
_atom_site_aniso_label
_atom_site_aniso_U_11
_atom_site_aniso_U_22
_atom_site_aniso_U_33
_atom_site_aniso_U_23
_atom_site_aniso_U_13
_atom_site_aniso_U_12
Pt1 0.05784(19) 0.03182(14) 0.02235(12) -0.00234(11) 0.00110(10) -0.00496(14)
P1 0.0567(12) 0.0361(9) 0.0237(8) -0.0013(7) -0.0021(8) 0.0040(9)
P2 0.0613(14) 0.0576(13) 0.0376(10) -0.0165(10) -0.0050(10) 0.0106(11)
C1 0.057(5) 0.038(4) 0.028(3) -0.001(3) 0.001(3) -0.011(3)
C2 0.045(4) 0.037(4) 0.029(3) 0.002(3) 0.000(3) -0.004(3)
C3 0.040(4) 0.036(3) 0.025(3) 0.001(3) 0.000(3) -0.001(3)
C4 0.039(4) 0.035(3) 0.028(3) 0.002(3) 0.002(3) 0.000(3)
C5 0.036(4) 0.035(3) 0.025(3) -0.001(2) -0.001(3) 0.001(3)
C6 0.039(4) 0.040(4) 0.026(3) 0.002(3) 0.001(3) 0.002(3)
C7 0.042(4) 0.035(4) 0.035(3) 0.000(3) -0.004(3) 0.000(3)
C8 0.052(5) 0.049(4) 0.031(3) -0.006(3) 0.002(3) 0.002(4)
C9 0.052(5) 0.052(5) 0.033(3) -0.002(3) 0.013(3) 0.000(4)
C10 0.047(4) 0.039(4) 0.039(4) 0.000(3) 0.009(3) -0.005(3)
C11 0.105(8) 0.034(4) 0.025(3) -0.009(3) -0.001(4) -0.001(4)
C12 0.108(9) 0.052(5) 0.050(5) 0.006(4) -0.031(5) -0.016(6)
C13 0.118(10) 0.045(5) 0.050(5) -0.003(4) -0.020(6) 0.003(6)
C14 0.102(10) 0.063(7) 0.064(7) -0.025(6) -0.002(6) 0.009(7)
C15 0.078(8) 0.102(10) 0.055(6) -0.023(6) 0.010(5) 0.016(7)
C16 0.063(6) 0.090(7) 0.032(4) -0.017(4) -0.003(4) 0.034(6)
C17 0.064(6) 0.056(5) 0.039(4) 0.002(4) 0.003(4) -0.002(4)
C18 0.085(8) 0.079(7) 0.042(5) -0.003(5) 0.018(5) 0.000(6)
C19 0.086(8) 0.068(6) 0.055(6) 0.011(5) 0.026(5) -0.008(5)
C20 0.063(5) 0.041(4) 0.033(4) -0.005(3) -0.004(3) -0.003(4)
C21 0.056(5) 0.048(5) 0.057(5) 0.004(4) 0.000(4) -0.005(4)
C22 0.065(6) 0.040(4) 0.045(4) -0.007(3) -0.004(4) 0.003(4)
C23 0.089(8) 0.050(5) 0.041(4) -0.013(4) -0.009(5) 0.018(5)
C24 0.120(10) 0.056(6) 0.052(6) -0.003(5) 0.003(6) -0.009(6)
C25 0.126(11) 0.064(7) 0.093(9) -0.011(7) -0.006(8) 0.030(7)
C26 0.064(6) 0.102(9) 0.049(5) -0.025(5) 0.001(5) -0.001(6)
C27 0.080(8) 0.102(10) 0.078(7) -0.044(7) 0.027(6) -0.004(7)
C28 0.106(10) 0.106(10) 0.081(8) -0.028(7) 0.040(8) -0.049(8)
C31 0.064(5) 0.046(4) 0.026(3) -0.005(3) -0.008(3) 0.002(4)
C32 0.064(5) 0.055(5) 0.031(4) -0.013(4) -0.008(3) 0.016(4)
C33 0.058(12) 0.080(14) 0.050(10) 0.013(9) 0.021(9) 0.025(10)
C34 0.060(12) 0.076(13) 0.049(10) 0.012(9) 0.009(9) 0.000(10)
C35 0.099(17) 0.062(13) 0.074(14) 0.024(11) 0.025(13) 0.004(12)
C36 0.11(2) 0.075(14) 0.052(11) 0.032(10) 0.035(12) 0.046(14)
C37 0.058(13) 0.12(2) 0.049(11) 0.029(12) 0.010(9) 0.027(13)
C38 0.058(12) 0.105(18) 0.044(10) 0.019(10) 0.015(9) 0.016(11)

loop_
_atom_type_symbol
_atom_type_description
_atom_type_scat_dispersion_real
_atom_type_scat_dispersion_imag
_atom_type_scat_source
C C 0.0033 0.0016 'International Tables Vol C Tables 4.2.6.8 and 6.1.1.4'
H H 0.0000 0.0000 'International Tables Vol C Tables 4.2.6.8 and 6.1.1.4'
P P 0.1023 0.0942 'International Tables Vol C Tables 4.2.6.8 and 6.1.1.4'
Pt Pt -1.7033 8.3905 'International Tables Vol C Tables 4.2.6.8 and 6.1.1.4'

loop_
_geom_angle_atom_site_label_1
_geom_angle_atom_site_label_2
_geom_angle_atom_site_label_3
_geom_angle
C1 Pt1 C11 90.1(3)
C1 Pt1 P1 176.9(2)
C11 Pt1 P1 92.4(2)
C1 Pt1 P2 91.1(2)
C11 Pt1 P2 173.9(3)
P1 Pt1 P2 86.26(7)
C17 P1 C31 106.9(4)
C17 P1 C20 104.8(4)
C31 P1 C20 101.2(4)
C17 P1 Pt1 114.7(3)
C31 P1 Pt1 108.9(3)
C20 P1 Pt1 119.0(3)
C26 P2 C32 104.7(5)
C26 P2 C23 104.4(6)
C32 P2 C23 105.5(4)
C26 P2 Pt1 121.1(4)
C32 P2 Pt1 108.2(3)
C23 P2 Pt1 111.7(3)
C2 C1 Pt1 175.3(7)
C1 C2 C3 177.4(8)
C4 C3 C2 178.4(8)
C3 C4 C5 179.7(8)
C10 C5 C6 118.7(6)
C10 C5 C4 121.3(7)
C6 C5 C4 120.0(7)
C7 C6 C5 120.1(7)
C7 C6 H6A 119.9
C5 C6 H6A 119.9
C8 C7 C6 120.6(7)
C8 C7 H7A 119.7
C6 C7 H7A 119.7
C7 C8 C9 119.7(7)
C7 C8 H8A 120.2
C9 C8 H8A 120.2
C10 C9 C8 120.4(8)
C10 C9 H9A 119.8
C8 C9 H9A 119.8
C9 C10 C5 120.5(7)
C9 C10 H10A 119.8
C5 C10 H10A 119.8
C16 C11 C12 113.9(11)
C16 C11 Pt1 122.5(7)
C12 C11 Pt1 123.6(9)
C11 C12 C13 120.3(12)
C11 C12 H12A 119.8
C13 C12 H12A 119.8
C14 C13 C12 119.4(11)
C14 C13 H13A 120.3
C12 C13 H13A 120.3
C15 C14 C13 120.2(13)
C15 C14 H14A 119.9
C13 C14 H14A 119.9
C14 C15 C16 118.7(14)
C14 C15 H15A 120.7
C16 C15 H15A 120.7
C11 C16 C15 127.3(12)
C11 C16 H16A 116.4
C15 C16 H16A 116.4
C19 C17 C18 110.7(8)
C19 C17 P1 111.6(7)
C18 C17 P1 114.8(7)
C19 C17 H17A 106.4
C18 C17 H17A 106.4
P1 C17 H17A 106.4
C17 C18 H18A 109.5
C17 C18 H18B 109.5
H18A C18 H18B 109.5
C17 C18 H18C 109.5
H18A C18 H18C 109.5
H18B C18 H18C 109.5
C17 C19 H19A 109.5
C17 C19 H19B 109.5
H19A C19 H19B 109.5
C17 C19 H19C 109.5
H19A C19 H19C 109.5
H19B C19 H19C 109.5
C22 C20 C21 110.9(7)
C22 C20 P1 114.4(6)
C21 C20 P1 109.8(6)
C22 C20 H20A 107.1
C21 C20 H20A 107.1
P1 C20 H20A 107.1
C20 C21 H21A 109.5
C20 C21 H21B 109.5
H21A C21 H21B 109.5
C20 C21 H21C 109.5
H21A C21 H21C 109.5
H21B C21 H21C 109.5
C20 C22 H22A 109.5
C20 C22 H22B 109.5
H22A C22 H22B 109.5
C20 C22 H22C 109.5
H22A C22 H22C 109.5
H22B C22 H22C 109.5
C24 C23 C25 114.0(11)
C24 C23 P2 110.1(7)
C25 C23 P2 112.3(8)
C24 C23 H23A 106.7
C25 C23 H23A 106.7
P2 C23 H23A 106.7
C23 C24 H24A 109.5
C23 C24 H24B 109.5
H24A C24 H24B 109.5
C23 C24 H24C 109.5
H24A C24 H24C 109.5
H24B C24 H24C 109.5
C23 C25 H25A 109.5
C23 C25 H25B 109.5
H25A C25 H25B 109.5
C23 C25 H25C 109.5
H25A C25 H25C 109.5
H25B C25 H25C 109.5
C28 C26 C27 109.7(10)
C28 C26 P2 113.9(9)
C27 C26 P2 113.2(7)
C28 C26 H26A 106.5
C27 C26 H26A 106.5
P2 C26 H26A 106.5
C26 C27 H27A 109.5
C26 C27 H27B 109.5
H27A C27 H27B 109.5
C26 C27 H27C 109.5
H27A C27 H27C 109.5
H27B C27 H27C 109.5
C26 C28 H28A 109.5
C26 C28 H28B 109.5
H28A C28 H28B 109.5
C26 C28 H28C 109.5
H28A C28 H28C 109.5
H28B C28 H28C 109.5
C32 C31 P1 113.3(5)
C32 C31 H31A 108.9
P1 C31 H31A 108.9
C32 C31 H31B 108.9
P1 C31 H31B 108.9
H31A C31 H31B 107.7
C31 C32 P2 112.8(6)
C31 C32 H32A 109.0
P2 C32 H32A 109.0
C31 C32 H32B 109.0
P2 C32 H32B 109.0
H32A C32 H32B 107.8
C34 C33 C38 120(2)
C34 C33 H33A 119.9
C38 C33 H33A 119.9
C33 C34 C35 120(2)
C33 C34 H34A 120.0
C35 C34 H34A 120.0
C34 C35 C36 119(2)
C34 C35 H35A 120.7
C36 C35 H35A 120.7
C37 C36 C35 120(2)
C37 C36 H36A 120.2
C35 C36 H36A 120.2
C38 C37 C36 120(2)
C38 C37 H37A 119.8
C36 C37 H37A 119.8
C37 C38 C33 121(2)
C37 C38 H38B 119.5
C33 C38 H38B 119.5

loop_
_geom_bond_atom_site_label_1
_geom_bond_atom_site_label_2
_geom_bond_distance
Pt1 C1 2.005(8)
Pt1 C11 2.080(10)
Pt1 P1 2.2814(19)
Pt1 P2 2.297(2)
P1 C17 1.817(10)
P1 C31 1.841(8)
P1 C20 1.858(8)
P2 C26 1.795(12)
P2 C32 1.840(8)
P2 C23 1.895(10)
C1 C2 1.212(10)
C2 C3 1.380(10)
C3 C4 1.207(10)
C4 C5 1.435(9)
C5 C10 1.397(10)
C5 C6 1.398(10)
C6 C7 1.385(10)
C6 H6A 0.9500
C7 C8 1.378(11)
C7 H7A 0.9500
C8 C9 1.383(12)
C8 H8A 0.9500
C9 C10 1.380(11)
C9 H9A 0.9500
C10 H10A 0.9500
C11 C16 1.335(15)
C11 C12 1.378(13)
C12 C13 1.467(16)
C12 H12A 0.9500
C13 C14 1.346(18)
C13 H13A 0.9500
C14 C15 1.322(17)
C14 H14A 0.9500
C15 C16 1.378(14)
C15 H15A 0.9500
C16 H16A 0.9500
C17 C19 1.502(14)
C17 C18 1.556(12)
C17 H17A 1.0000
C18 H18A 0.9800
C18 H18B 0.9800
C18 H18C 0.9800
C19 H19A 0.9800
C19 H19B 0.9800
C19 H19C 0.9800
C20 C22 1.509(12)
C20 C21 1.535(13)
C20 H20A 1.0000
C21 H21A 0.9800
C21 H21B 0.9800
C21 H21C 0.9800
C22 H22A 0.9800
C22 H22B 0.9800
C22 H22C 0.9800
C23 C24 1.493(16)
C23 C25 1.515(15)
C23 H23A 1.0000
C24 H24A 0.9800
C24 H24B 0.9800
C24 H24C 0.9800
C25 H25A 0.9800
C25 H25B 0.9800
C25 H25C 0.9800
C26 C28 1.464(17)
C26 C27 1.566(14)
C26 H26A 1.0000
C27 H27A 0.9800
C27 H27B 0.9800
C27 H27C 0.9800
C28 H28A 0.9800
C28 H28B 0.9800
C28 H28C 0.9800
C31 C32 1.504(11)
C31 H31A 0.9900
C31 H31B 0.9900
C32 H32A 0.9900
C32 H32B 0.9900
C33 C34 1.35(3)
C33 C38 1.37(3)
C33 H33A 0.9500
C34 C35 1.39(3)
C34 H34A 0.9500
C35 C36 1.40(3)
C35 H35A 0.9500
C36 C37 1.37(3)
C36 H36A 0.9500
C37 C38 1.34(3)
C37 H37A 0.9500
C38 H38B 0.9500

loop_
_geom_torsion_atom_site_label_1
_geom_torsion_atom_site_label_2
_geom_torsion_atom_site_label_3
_geom_torsion_atom_site_label_4
_geom_torsion
C1 Pt1 P1 C17 84(5)
C11 Pt1 P1 C17 -60.3(4)
P2 Pt1 P1 C17 113.7(3)
C1 Pt1 P1 C31 -36(5)
C11 Pt1 P1 C31 179.9(4)
P2 Pt1 P1 C31 -6.0(3)
C1 Pt1 P1 C20 -151(5)
C11 Pt1 P1 C20 64.8(4)
P2 Pt1 P1 C20 -121.2(3)
C1 Pt1 P2 C26 -71.7(5)
C11 Pt1 P2 C26 -173.0(19)
P1 Pt1 P2 C26 109.9(4)
C1 Pt1 P2 C32 167.7(4)
C11 Pt1 P2 C32 66(2)
P1 Pt1 P2 C32 -10.8(4)
C1 Pt1 P2 C23 51.9(4)
C11 Pt1 P2 C23 -49(2)
P1 Pt1 P2 C23 -126.6(4)
C11 Pt1 C1 C2 138(9)
P1 Pt1 C1 C2 -7(13)
P2 Pt1 C1 C2 -36(9)
Pt1 C1 C2 C3 18(27)
C1 C2 C3 C4 -135(26)
C2 C3 C4 C5 -175(100)
C3 C4 C5 C10 60(100)
C3 C4 C5 C6 -121(100)
C10 C5 C6 C7 -1.7(10)
C4 C5 C6 C7 179.6(6)
C5 C6 C7 C8 -0.1(11)
C6 C7 C8 C9 1.3(11)
C7 C8 C9 C10 -0.6(12)
C8 C9 C10 C5 -1.2(12)
C6 C5 C10 C9 2.4(11)
C4 C5 C10 C9 -179.0(7)
C1 Pt1 C11 C16 -91.6(7)
P1 Pt1 C11 C16 86.6(7)
P2 Pt1 C11 C16 10(2)
C1 Pt1 C11 C12 89.5(8)
P1 Pt1 C11 C12 -92.3(7)
P2 Pt1 C11 C12 -169.1(16)
C16 C11 C12 C13 -2.1(13)
Pt1 C11 C12 C13 176.9(7)
C11 C12 C13 C14 3.0(15)
C12 C13 C14 C15 -0.3(16)
C13 C14 C15 C16 -3.0(16)
C12 C11 C16 C15 -1.5(14)
Pt1 C11 C16 C15 179.5(8)
C14 C15 C16 C11 4.2(16)
C31 P1 C17 C19 71.0(7)
C20 P1 C17 C19 177.8(7)
Pt1 P1 C17 C19 -49.9(7)
C31 P1 C17 C18 -56.1(8)
C20 P1 C17 C18 50.8(8)
Pt1 P1 C17 C18 -177.0(6)
C17 P1 C20 C22 46.1(7)
C31 P1 C20 C22 157.1(6)
Pt1 P1 C20 C22 -83.7(7)
C17 P1 C20 C21 171.6(6)
C31 P1 C20 C21 -77.4(6)
Pt1 P1 C20 C21 41.8(6)
C26 P2 C23 C24 -176.5(7)
C32 P2 C23 C24 -66.4(7)
Pt1 P2 C23 C24 51.0(7)
C26 P2 C23 C25 -48.3(10)
C32 P2 C23 C25 61.8(10)
Pt1 P2 C23 C25 179.1(8)
C32 P2 C26 C28 64.1(10)
C23 P2 C26 C28 174.8(9)
Pt1 P2 C26 C28 -58.3(9)
C32 P2 C26 C27 -169.6(9)
C23 P2 C26 C27 -58.9(10)
Pt1 P2 C26 C27 68.0(10)
C17 P1 C31 C32 -98.0(7)
C20 P1 C31 C32 152.6(7)
Pt1 P1 C31 C32 26.4(8)
P1 C31 C32 P2 -36.6(9)
C26 P2 C32 C31 -100.2(8)
C23 P2 C32 C31 149.9(7)
Pt1 P2 C32 C31 30.2(8)
C38 C33 C34 C35 2(3)
C33 C34 C35 C36 0(3)
C34 C35 C36 C37 0(3)
C35 C36 C37 C38 0(4)
C36 C37 C38 C33 2(3)
C34 C33 C38 C37 -3(3)
